data_4341726
loop_
_publ_author_name
'Kumar, Ravi'
'Sankar, Muniappan'

_publ_section_title
;
 Synthesis, Spectral, and Electrochemical Studies of Electronically
 Tunable \b-Substituted Porphyrins with Mixed Substituent Pattern.
;
_journal_name_full 'Inorganic chemistry'
_journal_page_first 141120083817000
_journal_paper_doi 10.1021/ic501259g
_journal_year 2014
_chemical_formula_sum 'C45 H29 Br2 N5 O5 Zn'
_chemical_formula_weight 945.90
_chemical_name_common ZnTPP(NO2)Br2
_chemical_name_systematic
;
 2-Nitro-12,13-dibromo-5,10,15,20-tetraphenylporphyrinato zinc(II)
;
_space_group_IT_number 2
_symmetry_cell_setting triclinic
_symmetry_space_group_name_Hall '-P 1'
_symmetry_space_group_name_H-M 'P -1'
_atom_sites_solution_hydrogens geom
_atom_sites_solution_primary direct
_atom_sites_solution_secondary difmap
_audit_creation_method SHELXL-97
_cell_angle_alpha 107.593(7)
_cell_angle_beta 108.531(7)
_cell_angle_gamma 103.813(8)
_cell_formula_units_Z 2
_cell_length_a 12.4902(16)
_cell_length_b 13.544(2)
_cell_length_c 14.3812(19)
_cell_measurement_reflns_used 25
_cell_measurement_temperature 293(2)
_cell_measurement_theta_max 28.3
_cell_measurement_theta_min 1.6
_cell_volume 2042.4(5)
_computing_cell_refinement 'APEX II SYSTEM SOFTWARE PROGRAMS'
_computing_data_collection 'APEX II SYSTEM SOFTWARE PROGRAMS'
_computing_data_reduction 'APEXII (WINGX)'
_computing_molecular_graphics 'ORTEP3 (WINGX)'
_computing_publication_material 'SHELXL-97 (Sheldrick, 1997)'
_computing_structure_refinement 'SHELXS-97 (Sheldrick, 1990)'
_computing_structure_solution 'APEXII (WINGX)'
_diffrn_ambient_temperature 293(2)
_diffrn_measured_fraction_theta_full 0.951
_diffrn_measured_fraction_theta_max 0.951
_diffrn_measurement_device_type 'APEX II DIFFRACTOMETER'
_diffrn_measurement_method 'OMEGA TWOTHETA'
_diffrn_radiation_monochromator graphite
_diffrn_radiation_source 'fine-focus sealed tube'
_diffrn_radiation_type MoK\a
_diffrn_radiation_wavelength 0.71073
_diffrn_reflns_av_R_equivalents 0.1360
_diffrn_reflns_av_sigmaI/netI 0.2419
_diffrn_reflns_limit_h_max 16
_diffrn_reflns_limit_h_min -16
_diffrn_reflns_limit_k_max 17
_diffrn_reflns_limit_k_min -17
_diffrn_reflns_limit_l_max 18
_diffrn_reflns_limit_l_min -19
_diffrn_reflns_number 30281
_diffrn_reflns_theta_full 28.27
_diffrn_reflns_theta_max 28.27
_diffrn_reflns_theta_min 1.64
_exptl_absorpt_coefficient_mu 2.610
_exptl_absorpt_correction_T_max 0.6233
_exptl_absorpt_correction_T_min 0.5081
_exptl_absorpt_correction_type psi-scan
_exptl_absorpt_process_details
;
North A.C.T., Phillips D.C. & Mathews F.S. (1968) Acta. Cryst. A24, 351
Number of psi-scan sets used was 4 Theta correction was applied. Averaged transmission function was used. No Fourier smoothing was applied.
;
_exptl_crystal_colour Green
_exptl_crystal_density_diffrn 1.537
_exptl_crystal_density_method 'not measured'
_exptl_crystal_description Squre
_exptl_crystal_F_000 948
_exptl_crystal_size_max 0.30
_exptl_crystal_size_mid 0.20
_exptl_crystal_size_min 0.20
_refine_diff_density_max 1.554
_refine_diff_density_min -1.430
_refine_diff_density_rms 0.222
_refine_ls_extinction_method none
_refine_ls_goodness_of_fit_ref 0.947
_refine_ls_hydrogen_treatment mixed
_refine_ls_matrix_type full
_refine_ls_number_parameters 527
_refine_ls_number_reflns 9610
_refine_ls_number_restraints 0
_refine_ls_restrained_S_all 0.947
_refine_ls_R_factor_all 0.2755
_refine_ls_R_factor_gt 0.1061
_refine_ls_shift/su_max 0.000
_refine_ls_shift/su_mean 0.000
_refine_ls_structure_factor_coef Fsqd
_refine_ls_weighting_details 'calc w=1/[\s^2^(Fo^2^)+(0.1911P)^2^+0.0000P] where P=(Fo^2^+2Fc^2^)/3'
_refine_ls_weighting_scheme calc
_refine_ls_wR_factor_gt 0.2598
_refine_ls_wR_factor_ref 0.3665
_reflns_number_gt 3231
_reflns_number_total 9610
_reflns_threshold_expression >2sigma(I)
_cod_data_source_file ic501259g_si_002.cif
_cod_data_source_block ups2085msrk_jmd11_0m
_cod_depositor_comments
;
The following automatic conversions were performed:

'_symmetry_cell_setting' value 'Triclinic' changed to 'triclinic'
according to
/home/saulius/struct/COD-crude-data--automatic-downloads/rss-feeds/ACS/lib/dictionaries/cif_core.dic
dictionary named 'cif_core.dic' version 2.4.2 from 2011-04-26.

Automatic conversion script
Id: cif_fix_values 2935 2014-11-11 08:27:57Z andrius 
;
_cod_original_cell_volume 2042.3(5)
_cod_original_sg_symbol_H-M P-1
_cod_database_code 4341726

loop_
_symmetry_equiv_pos_as_xyz
'x, y, z'
'-x, -y, -z'

loop_
_atom_site_label
_atom_site_type_symbol
_atom_site_fract_x
_atom_site_fract_y
_atom_site_fract_z
_atom_site_U_iso_or_equiv
_atom_site_adp_type
_atom_site_occupancy
_atom_site_symmetry_multiplicity
_atom_site_calc_flag
_atom_site_refinement_flags
C1 C 0.0711(9) 0.1512(9) 0.1922(9) 0.043(3) Uani 1 1 d .
C2 C -0.0606(10) 0.1204(10) 0.1484(9) 0.048(3) Uani 1 1 d .
C3 C -0.0879(11) 0.2056(10) 0.1410(9) 0.055(3) Uani 1 1 d .
H3 H -0.1653 0.2077 0.1153 0.066 Uiso 1 1 calc R
C4 C 0.0277(10) 0.2970(9) 0.1812(8) 0.046(3) Uani 1 1 d .
C5 C 0.0381(9) 0.4054(10) 0.1861(8) 0.045(3) Uani 1 1 d .
C6 C 0.1520(11) 0.4894(10) 0.2158(9) 0.050(3) Uani 1 1 d .
C7 C 0.1600(11) 0.5973(10) 0.2077(9) 0.052(3) Uani 1 1 d .
H7 H 0.0964 0.6212 0.1852 0.063 Uiso 1 1 calc R
C8 C 0.2747(11) 0.6512(11) 0.2387(9) 0.055(3) Uani 1 1 d .
H8 H 0.3082 0.7210 0.2400 0.066 Uiso 1 1 calc R
C9 C 0.3427(11) 0.5841(10) 0.2711(9) 0.048(3) Uani 1 1 d .
C10 C 0.4695(10) 0.6213(9) 0.3202(9) 0.043(3) Uani 1 1 d .
C11 C 0.5359(9) 0.5618(9) 0.3575(9) 0.046(3) Uani 1 1 d .
C12 C 0.6672(10) 0.6029(10) 0.4218(9) 0.049(3) Uani 1 1 d .
C13 C 0.6928(10) 0.5145(10) 0.4357(9) 0.049(3) Uani 1 1 d .
C14 C 0.5818(10) 0.4202(10) 0.3835(8) 0.048(3) Uani 1 1 d .
C15 C 0.5683(9) 0.3102(10) 0.3713(8) 0.048(3) Uani 1 1 d .
C16 C 0.4602(10) 0.2237(9) 0.3312(9) 0.048(3) Uani 1 1 d .
C17 C 0.4457(10) 0.1091(10) 0.3234(10) 0.060(3) Uani 1 1 d .
H17 H 0.5085 0.0833 0.3424 0.072 Uiso 1 1 calc R
C18 C 0.3305(12) 0.0509(11) 0.2854(10) 0.066(4) Uani 1 1 d .
H18 H 0.2963 -0.0229 0.2744 0.079 Uiso 1 1 calc R
C19 C 0.2657(10) 0.1221(9) 0.2635(9) 0.049(3) Uani 1 1 d .
C20 C 0.1362(11) 0.0855(9) 0.2197(9) 0.050(3) Uani 1 1 d .
C21 C -0.0754(10) 0.4301(9) 0.1567(9) 0.043(3) Uani 1 1 d .
C22 C -0.1463(14) 0.4107(16) 0.0570(11) 0.102(6) Uani 1 1 d .
H22 H -0.1242 0.3799 0.0023 0.122 Uiso 1 1 calc R
C23 C -0.2524(14) 0.4338(16) 0.0299(13) 0.114(7) Uani 1 1 d .
H23 H -0.2982 0.4217 -0.0405 0.137 Uiso 1 1 calc R
C24 C -0.2859(13) 0.4739(12) 0.1083(14) 0.077(4) Uani 1 1 d .
H24 H -0.3583 0.4866 0.0920 0.092 Uiso 1 1 calc R
C25 C -0.2169(14) 0.4959(13) 0.2091(12) 0.074(4) Uani 1 1 d .
H25 H -0.2391 0.5260 0.2640 0.088 Uiso 1 1 calc R
C26 C -0.1138(13) 0.4740(13) 0.2313(11) 0.073(4) Uani 1 1 d .
H26 H -0.0664 0.4903 0.3026 0.088 Uiso 1 1 calc R
C27 C 0.5349(10) 0.7322(10) 0.3223(10) 0.047(3) Uani 1 1 d .
C28 C 0.5790(11) 0.7361(11) 0.2475(10) 0.060(3) Uani 1 1 d .
H28 H 0.5673 0.6698 0.1943 0.072 Uiso 1 1 calc R
C29 C 0.6428(15) 0.8398(15) 0.2491(15) 0.091(5) Uani 1 1 d .
H29 H 0.6690 0.8420 0.1957 0.109 Uiso 1 1 calc R
C30 C 0.6637(16) 0.9334(15) 0.3295(19) 0.107(6) Uani 1 1 d .
H30 H 0.7092 1.0014 0.3341 0.128 Uiso 1 1 calc R
C31 C 0.6201(14) 0.9326(12) 0.4060(15) 0.088(5) Uani 1 1 d .
H31 H 0.6344 0.9992 0.4604 0.106 Uiso 1 1 calc R
C32 C 0.5534(12) 0.8295(12) 0.4010(12) 0.075(4) Uani 1 1 d .
H32 H 0.5220 0.8281 0.4514 0.090 Uiso 1 1 calc R
C33 C 0.6785(10) 0.2801(10) 0.4072(9) 0.048(3) Uani 1 1 d .
C34 C 0.7430(11) 0.2686(11) 0.3469(11) 0.063(3) Uani 1 1 d .
H34 H 0.7192 0.2773 0.2827 0.076 Uiso 1 1 calc R
C35 C 0.8472(14) 0.2429(12) 0.3847(13) 0.082(5) Uani 1 1 d .
H35 H 0.8901 0.2313 0.3427 0.099 Uiso 1 1 calc R
C36 C 0.8876(13) 0.2345(12) 0.4824(12) 0.077(4) Uani 1 1 d .
H36 H 0.9582 0.2201 0.5065 0.092 Uiso 1 1 calc R
C37 C 0.8244(12) 0.2472(11) 0.5420(11) 0.066(4) Uani 1 1 d .
H37 H 0.8499 0.2415 0.6077 0.079 Uiso 1 1 calc R
C38 C 0.7183(11) 0.2694(11) 0.5028(10) 0.058(3) Uani 1 1 d .
H38 H 0.6734 0.2770 0.5433 0.069 Uiso 1 1 calc R
C39 C 0.0683(10) -0.0282(10) 0.2046(9) 0.049(3) Uani 1 1 d .
C40 C 0.0440(13) -0.1277(11) 0.1156(12) 0.072(4) Uani 1 1 d .
H40 H 0.0702 -0.1218 0.0631 0.087 Uiso 1 1 calc R
C41 C -0.0161(13) -0.2296(12) 0.1068(13) 0.079(4) Uani 1 1 d .
H41 H -0.0271 -0.2925 0.0499 0.095 Uiso 1 1 calc R
C42 C -0.0613(14) -0.2430(14) 0.1791(15) 0.080(4) Uani 1 1 d .
H42 H -0.1062 -0.3139 0.1692 0.096 Uiso 1 1 calc R
C43 C -0.0406(14) -0.1543(16) 0.2633(14) 0.089(5) Uani 1 1 d .
H43 H -0.0697 -0.1643 0.3131 0.107 Uiso 1 1 calc R
C44 C 0.0256(12) -0.0421(12) 0.2806(11) 0.074(4) Uani 1 1 d .
H44 H 0.0394 0.0190 0.3406 0.088 Uiso 1 1 calc R
C45 C 0.3858(17) 0.3333(16) 0.0665(14) 0.136(9) Uani 1 1 d .
H45 H 0.4628 0.3338 0.1094 0.205 Uiso 1 1 calc R
H46 H 0.3929 0.4081 0.0754 0.205 Uiso 1 1 calc R
H47 H 0.3619 0.2880 -0.0078 0.205 Uiso 1 1 calc R
Br1 Br 0.78116(13) 0.74715(12) 0.48370(13) 0.0809(6) Uani 1 1 d .
Br2 Br 0.85133(12) 0.53332(12) 0.52128(11) 0.0736(5) Uani 1 1 d .
N1 N 0.1214(8) 0.2598(7) 0.2107(7) 0.044(2) Uani 1 1 d .
N2 N 0.2634(7) 0.4864(7) 0.2533(7) 0.041(2) Uani 1 1 d .
N3 N 0.4886(8) 0.4510(7) 0.3400(7) 0.044(2) Uani 1 1 d .
N4 N 0.3438(8) 0.2232(8) 0.2906(7) 0.047(2) Uani 1 1 d .
N5 N -0.1536(11) 0.0093(11) 0.1027(11) 0.067(3) Uani 1 1 d .
O1 O -0.2234(10) -0.0106(10) 0.1409(9) 0.104(4) Uani 1 1 d .
O2 O -0.1606(10) -0.0606(9) 0.0233(10) 0.098(4) Uani 1 1 d .
O3 O 0.2995(12) 0.2904(10) 0.0988(10) 0.073(4) Uani 1 1 d .
O4 O 0.526(3) 0.931(3) 0.9175(13) 0.269(19) Uani 1 1 d .
O5 O 0.562(2) 1.072(6) 0.976(3) 0.49(3) Uani 1 1 d .
Zn1 Zn 0.30358(11) 0.34965(11) 0.25724(10) 0.0439(4) Uani 1 1 d .
H48 H 0.279(10) 0.274(10) 0.056(7) 0.00(3) Uiso 1 1 d .

loop_
_atom_site_aniso_label
_atom_site_aniso_U_11
_atom_site_aniso_U_22
_atom_site_aniso_U_33
_atom_site_aniso_U_23
_atom_site_aniso_U_13
_atom_site_aniso_U_12
C1 0.037(6) 0.030(7) 0.057(7) 0.021(6) 0.013(5) 0.009(5)
C2 0.050(7) 0.030(7) 0.055(7) 0.021(6) 0.014(5) 0.008(6)
C3 0.055(7) 0.055(9) 0.065(8) 0.027(7) 0.029(6) 0.027(7)
C4 0.042(6) 0.036(7) 0.049(7) 0.020(6) 0.008(5) 0.007(5)
C5 0.036(6) 0.048(8) 0.051(7) 0.026(6) 0.011(5) 0.018(6)
C6 0.062(8) 0.046(8) 0.050(7) 0.030(6) 0.020(6) 0.026(6)
C7 0.050(7) 0.047(8) 0.078(8) 0.042(7) 0.025(6) 0.028(6)
C8 0.067(8) 0.061(9) 0.065(8) 0.049(7) 0.031(7) 0.033(7)
C9 0.059(7) 0.047(8) 0.069(8) 0.041(7) 0.036(6) 0.032(6)
C10 0.060(7) 0.030(7) 0.052(7) 0.019(6) 0.033(6) 0.024(6)
C11 0.044(6) 0.029(7) 0.061(8) 0.015(6) 0.024(6) 0.006(5)
C12 0.053(7) 0.044(8) 0.049(7) 0.019(6) 0.019(6) 0.019(6)
C13 0.043(6) 0.041(8) 0.053(7) 0.023(6) 0.008(5) 0.010(6)
C14 0.051(7) 0.055(9) 0.038(6) 0.026(6) 0.015(5) 0.014(6)
C15 0.032(6) 0.051(8) 0.050(7) 0.025(6) 0.002(5) 0.014(6)
C16 0.047(7) 0.030(7) 0.067(8) 0.025(6) 0.020(6) 0.013(6)
C17 0.037(6) 0.042(8) 0.098(10) 0.045(7) 0.010(6) 0.013(6)
C18 0.069(9) 0.047(9) 0.086(9) 0.046(7) 0.021(7) 0.023(7)
C19 0.045(7) 0.034(7) 0.068(8) 0.032(6) 0.015(6) 0.013(6)
C20 0.061(8) 0.031(7) 0.067(8) 0.030(6) 0.032(6) 0.013(6)
C21 0.050(6) 0.034(7) 0.049(7) 0.022(6) 0.019(6) 0.017(5)
C22 0.082(10) 0.170(19) 0.065(10) 0.036(10) 0.021(8) 0.095(12)
C23 0.078(11) 0.138(18) 0.060(10) -0.010(10) -0.011(8) 0.053(12)
C24 0.065(9) 0.065(11) 0.099(12) 0.027(9) 0.037(9) 0.025(8)
C25 0.089(11) 0.084(12) 0.072(10) 0.035(9) 0.046(9) 0.053(9)
C26 0.092(11) 0.098(12) 0.072(9) 0.050(9) 0.046(8) 0.070(10)
C27 0.048(7) 0.026(7) 0.068(8) 0.020(6) 0.023(6) 0.015(5)
C28 0.058(8) 0.042(9) 0.073(9) 0.022(7) 0.027(7) 0.010(6)
C29 0.107(13) 0.066(13) 0.128(14) 0.055(11) 0.068(11) 0.030(10)
C30 0.090(12) 0.062(13) 0.19(2) 0.086(14) 0.059(13) 0.021(10)
C31 0.071(10) 0.035(10) 0.134(15) 0.032(9) 0.024(10) 0.010(7)
C32 0.070(9) 0.060(11) 0.104(11) 0.045(9) 0.034(8) 0.031(8)
C33 0.043(6) 0.045(8) 0.069(8) 0.039(6) 0.020(6) 0.023(6)
C34 0.061(8) 0.063(10) 0.089(9) 0.042(8) 0.039(7) 0.036(7)
C35 0.081(10) 0.057(11) 0.102(12) 0.012(9) 0.055(9) 0.019(8)
C36 0.064(9) 0.074(11) 0.086(11) 0.045(9) 0.006(8) 0.035(8)
C37 0.058(8) 0.071(10) 0.085(10) 0.044(8) 0.030(7) 0.034(7)
C38 0.058(8) 0.070(10) 0.071(8) 0.043(7) 0.035(7) 0.037(7)
C39 0.046(6) 0.049(9) 0.054(7) 0.029(7) 0.013(6) 0.022(6)
C40 0.082(10) 0.037(9) 0.097(11) 0.030(8) 0.042(8) 0.014(7)
C41 0.080(10) 0.037(10) 0.106(12) 0.028(9) 0.024(9) 0.020(8)
C42 0.075(10) 0.054(11) 0.104(13) 0.045(10) 0.022(9) 0.015(8)
C43 0.083(11) 0.100(15) 0.091(12) 0.069(11) 0.028(9) 0.019(10)
C44 0.070(9) 0.062(11) 0.075(9) 0.031(8) 0.024(7) 0.005(8)
C45 0.137(17) 0.111(17) 0.111(14) 0.005(12) 0.082(14) -0.022(13)
Br1 0.0585(9) 0.0470(10) 0.1112(12) 0.0308(8) 0.0141(8) 0.0091(7)
Br2 0.0537(8) 0.0614(11) 0.0857(10) 0.0385(8) 0.0033(7) 0.0136(7)
N1 0.043(5) 0.033(6) 0.060(6) 0.023(5) 0.017(4) 0.022(5)
N2 0.031(5) 0.029(6) 0.056(6) 0.020(5) 0.009(4) 0.007(4)
N3 0.046(5) 0.023(6) 0.054(6) 0.022(4) 0.010(4) 0.009(4)
N4 0.036(5) 0.035(6) 0.058(6) 0.022(5) 0.010(4) 0.005(4)
N5 0.067(8) 0.058(9) 0.082(9) 0.044(8) 0.022(7) 0.028(7)
O1 0.079(7) 0.107(10) 0.132(9) 0.065(8) 0.054(7) 0.010(7)
O2 0.108(9) 0.051(8) 0.092(8) 0.015(6) 0.022(7) 0.005(6)
O3 0.088(8) 0.058(8) 0.061(8) 0.021(7) 0.028(7) 0.016(6)
O4 0.30(3) 0.37(4) 0.064(10) 0.007(16) 0.036(14) 0.19(3)
O5 0.111(16) 0.95(11) 0.35(4) 0.38(5) -0.03(2) 0.13(4)
Zn1 0.0435(7) 0.0320(8) 0.0567(8) 0.0259(7) 0.0153(6) 0.0129(6)

loop_
_atom_type_symbol
_atom_type_description
_atom_type_scat_dispersion_real
_atom_type_scat_dispersion_imag
_atom_type_scat_source
C C 0.0033 0.0016 'International Tables Vol C Tables 4.2.6.8 and 6.1.1.4'
H H 0.0000 0.0000 'International Tables Vol C Tables 4.2.6.8 and 6.1.1.4'
Br Br -0.2901 2.4595 'International Tables Vol C Tables 4.2.6.8 and 6.1.1.4'
N N 0.0061 0.0033 'International Tables Vol C Tables 4.2.6.8 and 6.1.1.4'
O O 0.0106 0.0060 'International Tables Vol C Tables 4.2.6.8 and 6.1.1.4'
Zn Zn 0.2839 1.4301 'International Tables Vol C Tables 4.2.6.8 and 6.1.1.4'

loop_
_geom_angle_atom_site_label_1
_geom_angle_atom_site_label_2
_geom_angle_atom_site_label_3
_geom_angle
N1 C1 C20 125.1(10)
N1 C1 C2 107.5(9)
C20 C1 C2 127.2(10)
C3 C2 N5 121.8(11)
C3 C2 C1 109.9(10)
N5 C2 C1 127.6(10)
C2 C3 C4 106.1(11)
N1 C4 C5 126.8(10)
N1 C4 C3 109.1(10)
C5 C4 C3 124.1(10)
C4 C5 C6 122.4(10)
C4 C5 C21 117.9(10)
C6 C5 C21 119.7(10)
N2 C6 C5 128.3(10)
N2 C6 C7 109.7(10)
C5 C6 C7 121.9(10)
C8 C7 C6 105.3(10)
C7 C8 C9 108.8(11)
N2 C9 C10 126.8(9)
N2 C9 C8 108.6(10)
C10 C9 C8 124.4(11)
C11 C10 C9 125.5(10)
C11 C10 C27 119.8(10)
C9 C10 C27 114.6(9)
N3 C11 C10 125.6(10)
N3 C11 C12 107.3(9)
C10 C11 C12 127.1(10)
C13 C12 C11 106.6(10)
C13 C12 Br1 124.2(9)
C11 C12 Br1 129.0(8)
C12 C13 C14 108.2(10)
C12 C13 Br2 120.5(9)
C14 C13 Br2 131.1(9)
N3 C14 C15 124.0(10)
N3 C14 C13 109.1(10)
C15 C14 C13 126.8(10)
C16 C15 C14 125.5(10)
C16 C15 C33 114.1(10)
C14 C15 C33 120.4(10)
C15 C16 N4 128.5(10)
C15 C16 C17 125.7(10)
N4 C16 C17 105.9(9)
C18 C17 C16 108.5(10)
C17 C18 C19 107.2(11)
N4 C19 C20 126.9(10)
N4 C19 C18 110.2(10)
C20 C19 C18 122.9(11)
C1 C20 C19 123.9(10)
C1 C20 C39 118.8(10)
C19 C20 C39 117.3(9)
C22 C21 C26 114.7(11)
C22 C21 C5 123.8(11)
C26 C21 C5 121.5(10)
C21 C22 C23 123.6(14)
C24 C23 C22 117.8(15)
C25 C24 C23 120.5(14)
C24 C25 C26 119.2(13)
C21 C26 C25 124.1(13)
C32 C27 C28 119.1(12)
C32 C27 C10 120.3(11)
C28 C27 C10 120.5(10)
C27 C28 C29 121.5(13)
C30 C29 C28 117.9(15)
C29 C30 C31 122.1(15)
C30 C31 C32 119.2(15)
C27 C32 C31 120.1(14)
C34 C33 C38 119.3(10)
C34 C33 C15 119.8(10)
C38 C33 C15 120.9(10)
C33 C34 C35 118.0(12)
C36 C35 C34 122.0(13)
C37 C36 C35 119.6(13)
C36 C37 C38 118.4(12)
C33 C38 C37 122.6(11)
C44 C39 C40 116.9(12)
C44 C39 C20 119.6(11)
C40 C39 C20 123.5(11)
C41 C40 C39 121.2(14)
C40 C41 C42 121.9(15)
C43 C42 C41 119.4(16)
C42 C43 C44 122.4(15)
C39 C44 C43 118.2(13)
C1 N1 C4 107.3(9)
C1 N1 Zn1 126.9(7)
C4 N1 Zn1 125.4(7)
C6 N2 C9 107.4(9)
C6 N2 Zn1 126.2(8)
C9 N2 Zn1 125.6(7)
C14 N3 C11 108.7(9)
C14 N3 Zn1 126.6(8)
C11 N3 Zn1 124.7(7)
C19 N4 C16 108.1(9)
C19 N4 Zn1 127.1(7)
C16 N4 Zn1 124.1(7)
O1 N5 O2 120.9(14)
O1 N5 C2 120.7(13)
O2 N5 C2 118.4(12)
C45 O3 Zn1 127.6(11)
N4 Zn1 N2 168.7(4)
N4 Zn1 N1 88.4(3)
N2 Zn1 N1 90.1(3)
N4 Zn1 N3 89.5(3)
N2 Zn1 N3 89.4(3)
N1 Zn1 N3 166.7(3)
N4 Zn1 O3 94.7(4)
N2 Zn1 O3 96.6(4)
N1 Zn1 O3 96.3(4)
N3 Zn1 O3 96.9(4)

loop_
_geom_bond_atom_site_label_1
_geom_bond_atom_site_label_2
_geom_bond_distance
C1 N1 1.358(13)
C1 C20 1.402(15)
C1 C2 1.459(15)
C2 C3 1.302(16)
C2 N5 1.459(16)
C3 C4 1.461(16)
C4 N1 1.379(13)
C4 C5 1.421(15)
C5 C6 1.430(16)
C5 C21 1.494(14)
C6 N2 1.339(13)
C6 C7 1.483(15)
C7 C8 1.297(16)
C8 C9 1.461(15)
C9 N2 1.343(14)
C9 C10 1.399(15)
C10 C11 1.386(15)
C10 C27 1.515(15)
C11 N3 1.384(13)
C11 C12 1.464(15)
C12 C13 1.365(15)
C12 Br1 1.858(12)
C13 C14 1.424(15)
C13 Br2 1.876(10)
C14 N3 1.360(13)
C14 C15 1.408(16)
C15 C16 1.368(15)
C15 C33 1.507(14)
C16 N4 1.381(13)
C16 C17 1.484(15)
C17 C18 1.299(16)
C18 C19 1.442(15)
C19 N4 1.333(13)
C19 C20 1.428(15)
C20 C39 1.483(16)
C21 C22 1.327(16)
C21 C26 1.347(15)
C22 C23 1.396(19)
C23 C24 1.334(19)
C24 C25 1.326(19)
C25 C26 1.351(17)
C27 C32 1.363(17)
C27 C28 1.364(15)
C28 C29 1.429(19)
C29 C30 1.33(2)
C30 C31 1.38(2)
C31 C32 1.41(2)
C33 C34 1.359(15)
C33 C38 1.370(15)
C34 C35 1.411(18)
C35 C36 1.38(2)
C36 C37 1.339(18)
C37 C38 1.407(16)
C39 C44 1.400(16)
C39 C40 1.435(17)
C40 C41 1.350(19)
C41 C42 1.37(2)
C42 C43 1.32(2)
C43 C44 1.45(2)
C45 O3 1.378(19)
N1 Zn1 2.079(9)
N2 Zn1 2.044(9)
N3 Zn1 2.096(9)
N4 Zn1 2.041(9)
N5 O1 1.189(13)
N5 O2 1.206(14)
O3 Zn1 2.154(12)
O4 O5 1.71(7)
